data_7031259
loop_
_publ_author_name
'Song, Li-Cheng'
'Hu, Fu-Qiang'
'Wang, Miao-Miao'
'Xie, Zhao-Jun'
'Xu, Kai-Kai'
'Song, Hai-Bin'

_publ_section_title
;
 Synthesis, structural characterization, and some properties of
 2-acylmethyl-6-ester group-difunctionalized pyridine-containing iron
 complexes related to the active site of [Fe]-hydrogenase.
;
_journal_issue 21
_journal_name_full 'Dalton transactions (Cambridge, England : 2003)'
_journal_page_first 8062
_journal_page_last 8071
_journal_paper_doi 10.1039/c4dt00335g
_journal_volume 43
_journal_year 2014
_chemical_formula_sum 'C22 H16 Fe N2 O5 S'
_chemical_formula_weight 476.28
_chemical_name_systematic
; 
 ? 
;
_space_group_IT_number 14
_symmetry_cell_setting monoclinic
_symmetry_space_group_name_Hall '-P 2ybc'
_symmetry_space_group_name_H-M 'P 1 21/c 1'
_atom_sites_solution_hydrogens geom
_atom_sites_solution_primary direct
_atom_sites_solution_secondary difmap
_audit_creation_method SHELXL-97
_cell_angle_alpha 90.00
_cell_angle_beta 90.99(3)
_cell_angle_gamma 90.00
_cell_formula_units_Z 4
_cell_length_a 8.9860(18)
_cell_length_b 18.680(4)
_cell_length_c 12.028(2)
_cell_measurement_temperature 113(2)
_cell_volume 2018.7(7)
_computing_cell_refinement crystalclear
_computing_data_collection crystalclear
_computing_data_reduction crystalclear
_computing_molecular_graphics 'Bruker SHELXTL'
_computing_publication_material 'Bruker SHELXTL'
_computing_structure_refinement 'SHELXL-97 (Sheldrick, 1997)'
_computing_structure_solution 'SHELXS-97 (Sheldrick, 1990)'
_diffrn_ambient_temperature 113(2)
_diffrn_measured_fraction_theta_full 0.997
_diffrn_measured_fraction_theta_max 0.997
_diffrn_measurement_device_type 'rigaku saturn'
_diffrn_measurement_method '\w scans'
_diffrn_radiation_monochromator confocal
_diffrn_radiation_source 'rotating anode'
_diffrn_radiation_type MoK\a
_diffrn_radiation_wavelength 0.71073
_diffrn_reflns_av_R_equivalents 0.0376
_diffrn_reflns_av_unetI/netI 0.0288
_diffrn_reflns_limit_h_max 10
_diffrn_reflns_limit_h_min -10
_diffrn_reflns_limit_k_max 21
_diffrn_reflns_limit_k_min -22
_diffrn_reflns_limit_l_max 14
_diffrn_reflns_limit_l_min -14
_diffrn_reflns_number 16568
_diffrn_reflns_theta_full 25.02
_diffrn_reflns_theta_max 25.02
_diffrn_reflns_theta_min 2.01
_exptl_absorpt_coefficient_mu 0.889
_exptl_absorpt_correction_T_max 0.9008
_exptl_absorpt_correction_T_min 0.8422
_exptl_absorpt_correction_type multi-scan
_exptl_absorpt_process_details crystalclear
_exptl_crystal_colour Colorless
_exptl_crystal_density_diffrn 1.567
_exptl_crystal_density_method 'not measured'
_exptl_crystal_description Prism
_exptl_crystal_F_000 976
_exptl_crystal_size_max 0.20
_exptl_crystal_size_mid 0.18
_exptl_crystal_size_min 0.12
_refine_diff_density_max 2.460
_refine_diff_density_min -0.645
_refine_diff_density_rms 0.105
_refine_ls_extinction_method none
_refine_ls_goodness_of_fit_ref 1.112
_refine_ls_hydrogen_treatment mixed
_refine_ls_matrix_type full
_refine_ls_number_parameters 280
_refine_ls_number_reflns 3558
_refine_ls_number_restraints 2
_refine_ls_restrained_S_all 1.113
_refine_ls_R_factor_all 0.0574
_refine_ls_R_factor_gt 0.0519
_refine_ls_shift/su_max 0.001
_refine_ls_shift/su_mean 0.000
_refine_ls_structure_factor_coef Fsqd
_refine_ls_weighting_details 'calc w=1/[\s^2^(Fo^2^)+(0.0711P)^2^+5.1985P] where P=(Fo^2^+2Fc^2^)/3'
_refine_ls_weighting_scheme calc
_refine_ls_wR_factor_gt 0.1363
_refine_ls_wR_factor_ref 0.1407
_reflns_number_gt 3138
_reflns_number_total 3558
_reflns_threshold_expression >2sigma(I)
_cod_data_source_file c4dt00335g1.cif
_cod_data_source_block 4
_cod_depositor_comments
;
The following automatic conversions were performed:

'_symmetry_cell_setting' value 'Monoclinic' changed to 'monoclinic'
according to
/usr/data/users/saulius/crontab/automatic-downloads/current/RSC/lib/dictionaries/cif_core.dic
dictionary named 'cif_core.dic' version 2.4.2 from
2011-04-26.

'_exptl_absorpt_correction_type' value 'MULTI-SCAN'
changed to 'multi-scan' according to
/usr/data/users/saulius/crontab/automatic-downloads/current/RSC/lib/dictionaries/cif_core.dic
dictionary named 'cif_core.dic' version 2.4.2 from 2011-04-26.

Automatic conversion script
Id: cif_fix_values 2281 2013-09-26 08:29:07Z andrius 
;
_cod_original_sg_symbol_H-M P2(1)/c
_cod_database_code 7031259

loop_
_symmetry_equiv_pos_as_xyz
'x, y, z'
'-x, y+1/2, -z+1/2'
'-x, -y, -z'
'x, -y-1/2, z-1/2'

loop_
_atom_site_label
_atom_site_type_symbol
_atom_site_fract_x
_atom_site_fract_y
_atom_site_fract_z
_atom_site_U_iso_or_equiv
_atom_site_adp_type
_atom_site_occupancy
_atom_site_symmetry_multiplicity
_atom_site_calc_flag
_atom_site_refinement_flags
Fe1 Fe 0.40695(5) 0.34152(3) 0.62297(4) 0.01228(18) Uani 1 1 d .
S1 S 0.46904(10) 0.46550(5) 0.62569(7) 0.0173(2) Uani 1 1 d .
O1 O 0.3478(3) 0.18747(14) 0.6277(2) 0.0261(6) Uani 1 1 d .
O2 O 0.6923(3) 0.30876(14) 0.5258(2) 0.0245(6) Uani 1 1 d .
O3 O 0.3876(3) 0.31848(15) 0.3866(2) 0.0242(6) Uani 1 1 d .
O4 O 0.0837(3) 0.31011(17) 0.9378(2) 0.0338(7) Uani 1 1 d .
O5 O 0.1570(4) 0.42168(19) 0.9768(3) 0.0461(9) Uani 1 1 d .
N1 N 0.1871(3) 0.36810(16) 0.6546(2) 0.0161(6) Uani 1 1 d .
N2 N 0.4988(3) 0.37057(16) 0.7767(2) 0.0147(6) Uani 1 1 d .
C1 C 0.3678(4) 0.2480(2) 0.6300(3) 0.0168(7) Uani 1 1 d .
C2 C 0.5831(4) 0.32234(18) 0.5685(3) 0.0146(7) Uani 1 1 d .
C3 C 0.3383(4) 0.34586(18) 0.4699(3) 0.0168(7) Uani 1 1 d .
C4 C 0.2067(4) 0.3966(2) 0.4593(3) 0.0196(8) Uani 1 1 d .
H4A H 0.2429 0.4458 0.4457 0.024 Uiso 1 1 calc R
H4B H 0.1428 0.3822 0.3953 0.024 Uiso 1 1 calc R
C5 C 0.1174(4) 0.39538(18) 0.5637(3) 0.0152(7) Uani 1 1 d .
C6 C -0.0287(4) 0.41900(19) 0.5655(3) 0.0177(7) Uani 1 1 d .
H6 H -0.0750 0.4373 0.4998 0.021 Uiso 1 1 calc R
C7 C -0.1058(4) 0.41582(19) 0.6626(3) 0.0185(7) Uani 1 1 d .
H7 H -0.2044 0.4338 0.6662 0.022 Uiso 1 1 calc R
C8 C -0.0377(4) 0.3860(2) 0.7550(3) 0.0228(8) Uani 1 1 d .
H8 H -0.0898 0.3830 0.8229 0.027 Uiso 1 1 calc R
C9 C 0.1063(4) 0.3606(2) 0.7490(3) 0.0241(8) Uani 1 1 d .
C10 C 0.1774(5) 0.3160(3) 0.8411(4) 0.0406(12) Uani 1 1 d .
H10A H 0.1980 0.2674 0.8123 0.049 Uiso 1 1 calc R
H10B H 0.2736 0.3378 0.8637 0.049 Uiso 1 1 calc R
C11 C 0.0869(4) 0.3704(2) 0.9981(3) 0.0285(8) Uani 1 1 d DU
C12 C -0.0157(4) 0.3629(2) 1.0978(3) 0.0258(8) Uani 1 1 d DU
C13 C -0.0742(5) 0.3002(2) 1.1388(4) 0.0321(10) Uani 1 1 d .
H13 H -0.0469 0.2556 1.1070 0.039 Uiso 1 1 calc R
C14 C -0.1723(6) 0.3018(3) 1.2260(4) 0.0437(12) Uani 1 1 d .
H14 H -0.2104 0.2584 1.2552 0.052 Uiso 1 1 calc R
C15 C -0.2159(5) 0.3678(3) 1.2718(3) 0.0416(12) Uani 1 1 d .
H15 H -0.2848 0.3692 1.3307 0.050 Uiso 1 1 calc R
C16 C -0.1567(5) 0.4311(2) 1.2296(3) 0.0322(10) Uani 1 1 d .
H16 H -0.1853 0.4761 1.2594 0.039 Uiso 1 1 calc R
C17 C -0.0572(5) 0.4277(2) 1.1453(3) 0.0278(9) Uani 1 1 d .
H17 H -0.0151 0.4709 1.1182 0.033 Uiso 1 1 calc R
C18 C 0.5230(4) 0.44104(19) 0.7599(3) 0.0174(7) Uani 1 1 d .
C19 C 0.5917(4) 0.4838(2) 0.8411(3) 0.0239(8) Uani 1 1 d .
H19 H 0.6052 0.5337 0.8297 0.029 Uiso 1 1 calc R
C20 C 0.6395(4) 0.4512(2) 0.9385(3) 0.0266(9) Uani 1 1 d .
H20 H 0.6863 0.4790 0.9953 0.032 Uiso 1 1 calc R
C21 C 0.6195(4) 0.3784(2) 0.9536(3) 0.0230(8) Uani 1 1 d .
H21 H 0.6543 0.3557 1.0198 0.028 Uiso 1 1 calc R
C22 C 0.5485(4) 0.3392(2) 0.8714(3) 0.0189(8) Uani 1 1 d .
H22 H 0.5342 0.2893 0.8816 0.023 Uiso 1 1 calc R

loop_
_atom_site_aniso_label
_atom_site_aniso_U_11
_atom_site_aniso_U_22
_atom_site_aniso_U_33
_atom_site_aniso_U_23
_atom_site_aniso_U_13
_atom_site_aniso_U_12
Fe1 0.0106(3) 0.0166(3) 0.0096(3) 0.00061(18) 0.00109(19) 0.00109(18)
S1 0.0199(5) 0.0170(5) 0.0149(4) 0.0025(3) 0.0021(3) 0.0010(3)
O1 0.0313(16) 0.0212(15) 0.0258(14) 0.0029(11) -0.0025(12) -0.0054(12)
O2 0.0166(14) 0.0313(15) 0.0258(14) -0.0034(11) 0.0032(11) 0.0022(11)
O3 0.0264(14) 0.0331(15) 0.0130(12) -0.0049(11) 0.0004(11) 0.0077(12)
O4 0.0280(16) 0.0406(18) 0.0327(16) -0.0022(13) 0.0030(13) 0.0009(13)
O5 0.0410(19) 0.052(2) 0.046(2) 0.0184(16) 0.0001(16) -0.0057(17)
N1 0.0127(14) 0.0216(15) 0.0140(14) 0.0019(12) 0.0016(11) 0.0015(12)
N2 0.0126(14) 0.0192(15) 0.0124(14) 0.0007(12) 0.0017(11) 0.0012(12)
C1 0.0124(16) 0.026(2) 0.0122(16) 0.0027(14) 0.0003(13) 0.0005(14)
C2 0.0164(18) 0.0152(16) 0.0122(16) -0.0022(13) -0.0022(14) -0.0022(14)
C3 0.0167(17) 0.0196(18) 0.0141(17) 0.0022(14) 0.0020(14) -0.0015(14)
C4 0.0170(17) 0.030(2) 0.0123(16) 0.0028(14) -0.0003(14) 0.0037(15)
C5 0.0163(17) 0.0169(17) 0.0123(16) 0.0012(13) -0.0009(13) -0.0014(14)
C6 0.0151(17) 0.0179(18) 0.0200(18) -0.0001(14) -0.0031(14) 0.0014(14)
C7 0.0119(16) 0.0183(18) 0.0254(19) -0.0025(14) 0.0002(14) 0.0012(13)
C8 0.0161(18) 0.033(2) 0.0192(18) 0.0001(16) 0.0075(15) 0.0008(16)
C9 0.0156(18) 0.039(2) 0.0181(18) 0.0038(16) 0.0042(15) 0.0050(16)
C10 0.031(2) 0.067(3) 0.024(2) 0.016(2) 0.0130(19) 0.012(2)
C11 0.0162(18) 0.025(2) 0.044(2) -0.0080(18) -0.0099(14) 0.0024(16)
C12 0.029(2) 0.028(2) 0.0199(17) -0.0063(16) -0.0166(13) 0.0125(17)
C13 0.027(2) 0.028(2) 0.041(2) -0.0086(18) -0.0076(19) 0.0065(17)
C14 0.039(3) 0.035(3) 0.057(3) 0.019(2) -0.006(2) -0.003(2)
C15 0.035(2) 0.074(4) 0.0158(19) 0.004(2) 0.0067(18) 0.010(2)
C16 0.040(2) 0.031(2) 0.025(2) -0.0123(18) -0.0012(18) 0.0102(19)
C17 0.034(2) 0.025(2) 0.0236(19) 0.0031(16) -0.0027(17) 0.0039(17)
C18 0.0145(17) 0.0228(19) 0.0149(16) -0.0021(14) 0.0040(13) 0.0026(14)
C19 0.0224(19) 0.0221(19) 0.027(2) -0.0088(16) 0.0047(16) -0.0021(15)
C20 0.0191(19) 0.043(2) 0.0175(18) -0.0125(17) -0.0019(15) -0.0009(17)
C21 0.0154(18) 0.040(2) 0.0141(17) 0.0008(16) -0.0003(14) 0.0005(16)
C22 0.0129(17) 0.029(2) 0.0148(17) 0.0036(14) 0.0019(14) 0.0003(14)

loop_
_atom_type_symbol
_atom_type_description
_atom_type_scat_dispersion_real
_atom_type_scat_dispersion_imag
_atom_type_scat_source
C C 0.0033 0.0016 'International Tables Vol C Tables 4.2.6.8 and 6.1.1.4'
H H 0.0000 0.0000 'International Tables Vol C Tables 4.2.6.8 and 6.1.1.4'
N N 0.0061 0.0033 'International Tables Vol C Tables 4.2.6.8 and 6.1.1.4'
O O 0.0106 0.0060 'International Tables Vol C Tables 4.2.6.8 and 6.1.1.4'
S S 0.1246 0.1234 'International Tables Vol C Tables 4.2.6.8 and 6.1.1.4'
Fe Fe 0.3463 0.8444 'International Tables Vol C Tables 4.2.6.8 and 6.1.1.4'

loop_
_geom_angle_atom_site_label_1
_geom_angle_atom_site_label_2
_geom_angle_atom_site_label_3
_geom_angle
C2 Fe1 C1 89.87(15)
C2 Fe1 C3 85.87(15)
C1 Fe1 C3 91.51(15)
C2 Fe1 N1 168.63(14)
C1 Fe1 N1 92.08(14)
C3 Fe1 N1 82.88(14)
C2 Fe1 N2 92.20(13)
C1 Fe1 N2 106.74(13)
C3 Fe1 N2 161.65(13)
N1 Fe1 N2 97.95(11)
C2 Fe1 S1 89.49(11)
C1 Fe1 S1 175.91(11)
C3 Fe1 S1 92.47(10)
N1 Fe1 S1 89.34(9)
N2 Fe1 S1 69.24(8)
C18 S1 Fe1 79.56(12)
C11 O4 C10 111.3(3)
C5 N1 C9 117.8(3)
C5 N1 Fe1 111.7(2)
C9 N1 Fe1 130.5(2)
C22 N2 C18 119.9(3)
C22 N2 Fe1 139.1(3)
C18 N2 Fe1 100.6(2)
O1 C1 Fe1 175.2(3)
O2 C2 Fe1 175.0(3)
O3 C3 C4 119.2(3)
O3 C3 Fe1 130.7(3)
C4 C3 Fe1 109.9(2)
C5 C4 C3 110.3(3)
C5 C4 H4A 109.6
C3 C4 H4A 109.6
C5 C4 H4B 109.6
C3 C4 H4B 109.6
H4A C4 H4B 108.1
N1 C5 C6 122.2(3)
N1 C5 C4 115.9(3)
C6 C5 C4 121.9(3)
C7 C6 C5 119.5(3)
C7 C6 H6 120.2
C5 C6 H6 120.2
C6 C7 C8 118.8(3)
C6 C7 H7 120.6
C8 C7 H7 120.6
C7 C8 C9 120.0(3)
C7 C8 H8 120.0
C9 C8 H8 120.0
N1 C9 C8 121.4(3)
N1 C9 C10 116.1(3)
C8 C9 C10 122.2(3)
O4 C10 C9 112.6(3)
O4 C10 H10A 109.1
C9 C10 H10A 109.1
O4 C10 H10B 109.1
C9 C10 H10B 109.1
H10A C10 H10B 107.8
O5 C11 O4 124.9(3)
O5 C11 C12 125.2(4)
O4 C11 C12 109.8(3)
C13 C12 C17 119.1(3)
C13 C12 C11 126.6(4)
C17 C12 C11 114.2(3)
C12 C13 C14 120.3(4)
C12 C13 H13 119.9
C14 C13 H13 119.9
C13 C14 C15 120.1(4)
C13 C14 H14 120.0
C15 C14 H14 120.0
C16 C15 C14 119.3(4)
C16 C15 H15 120.3
C14 C15 H15 120.3
C17 C16 C15 119.3(4)
C17 C16 H16 120.4
C15 C16 H16 120.4
C16 C17 C12 121.9(4)
C16 C17 H17 119.1
C12 C17 H17 119.1
N2 C18 C19 121.5(3)
N2 C18 S1 110.6(2)
C19 C18 S1 127.7(3)
C20 C19 C18 117.9(4)
C20 C19 H19 121.0
C18 C19 H19 121.0
C19 C20 C21 120.3(3)
C19 C20 H20 119.8
C21 C20 H20 119.8
C22 C21 C20 119.1(3)
C22 C21 H21 120.4
C20 C21 H21 120.4
N2 C22 C21 121.1(3)
N2 C22 H22 119.4
C21 C22 H22 119.4

loop_
_geom_bond_atom_site_label_1
_geom_bond_atom_site_label_2
_geom_bond_distance
Fe1 C2 1.760(4)
Fe1 C1 1.785(4)
Fe1 C3 1.934(4)
Fe1 N1 2.079(3)
Fe1 N2 2.084(3)
Fe1 S1 2.3823(11)
S1 C18 1.739(4)
O1 C1 1.145(5)
O2 C2 1.144(4)
O3 C3 1.215(4)
O4 C11 1.339(5)
O4 C10 1.452(5)
O5 C11 1.178(5)
N1 C5 1.351(4)
N1 C9 1.365(5)
N2 C22 1.350(5)
N2 C18 1.350(5)
C3 C4 1.520(5)
C4 C5 1.502(5)
C4 H4A 0.9900
C4 H4B 0.9900
C5 C6 1.385(5)
C6 C7 1.370(5)
C6 H6 0.9500
C7 C8 1.376(5)
C7 H7 0.9500
C8 C9 1.382(5)
C8 H8 0.9500
C9 C10 1.519(6)
C10 H10A 0.9900
C10 H10B 0.9900
C11 C12 1.5314(11)
C12 C13 1.379(6)
C12 C17 1.393(6)
C13 C14 1.383(7)
C13 H13 0.9500
C14 C15 1.408(7)
C14 H14 0.9500
C15 C16 1.395(7)
C15 H15 0.9500
C16 C17 1.366(6)
C16 H16 0.9500
C17 H17 0.9500
C18 C19 1.397(5)
C19 C20 1.381(6)
C19 H19 0.9500
C20 C21 1.385(6)
C20 H20 0.9500
C21 C22 1.378(5)
C21 H21 0.9500
C22 H22 0.9500

loop_
_geom_torsion_atom_site_label_1
_geom_torsion_atom_site_label_2
_geom_torsion_atom_site_label_3
_geom_torsion_atom_site_label_4
_geom_torsion
C2 Fe1 S1 C18 -93.07(16)
C1 Fe1 S1 C18 -12.0(16)
C3 Fe1 S1 C18 -178.91(16)
N1 Fe1 S1 C18 98.24(14)
N2 Fe1 S1 C18 -0.52(14)
C2 Fe1 N1 C5 -9.5(8)
C1 Fe1 N1 C5 -109.2(3)
C3 Fe1 N1 C5 -17.9(2)
N2 Fe1 N1 C5 143.6(2)
S1 Fe1 N1 C5 74.6(2)
C2 Fe1 N1 C9 168.8(6)
C1 Fe1 N1 C9 69.1(4)
C3 Fe1 N1 C9 160.4(4)
N2 Fe1 N1 C9 -38.1(4)
S1 Fe1 N1 C9 -107.1(3)
C2 Fe1 N2 C22 -82.1(4)
C1 Fe1 N2 C22 8.4(4)
C3 Fe1 N2 C22 -165.7(4)
N1 Fe1 N2 C22 103.0(4)
S1 Fe1 N2 C22 -170.8(4)
C2 Fe1 N2 C18 89.3(2)
C1 Fe1 N2 C18 179.8(2)
C3 Fe1 N2 C18 5.8(5)
N1 Fe1 N2 C18 -85.6(2)
S1 Fe1 N2 C18 0.67(18)
C2 Fe1 C1 O1 -38(4)
C3 Fe1 C1 O1 48(4)
N1 Fe1 C1 O1 131(4)
N2 Fe1 C1 O1 -130(4)
S1 Fe1 C1 O1 -119(3)
C1 Fe1 C2 O2 75(4)
C3 Fe1 C2 O2 -16(4)
N1 Fe1 C2 O2 -24(4)
N2 Fe1 C2 O2 -178(100)
S1 Fe1 C2 O2 -109(4)
C2 Fe1 C3 O3 24.3(4)
C1 Fe1 C3 O3 -65.4(4)
N1 Fe1 C3 O3 -157.3(4)
N2 Fe1 C3 O3 108.9(5)
S1 Fe1 C3 O3 113.6(4)
C2 Fe1 C3 C4 -151.5(3)
C1 Fe1 C3 C4 118.8(3)
N1 Fe1 C3 C4 26.8(2)
N2 Fe1 C3 C4 -67.0(5)
S1 Fe1 C3 C4 -62.2(2)
O3 C3 C4 C5 151.8(3)
Fe1 C3 C4 C5 -31.9(4)
C9 N1 C5 C6 3.4(5)
Fe1 N1 C5 C6 -178.0(3)
C9 N1 C5 C4 -174.9(3)
Fe1 N1 C5 C4 3.7(4)
C3 C4 C5 N1 17.8(4)
C3 C4 C5 C6 -160.5(3)
N1 C5 C6 C7 0.9(5)
C4 C5 C6 C7 179.1(3)
C5 C6 C7 C8 -3.0(5)
C6 C7 C8 C9 0.6(6)
C5 N1 C9 C8 -5.9(6)
Fe1 N1 C9 C8 175.9(3)
C5 N1 C9 C10 167.6(4)
Fe1 N1 C9 C10 -10.6(6)
C7 C8 C9 N1 3.9(6)
C7 C8 C9 C10 -169.2(4)
C11 O4 C10 C9 -76.4(5)
N1 C9 C10 O4 -179.4(4)
C8 C9 C10 O4 -6.0(7)
C10 O4 C11 O5 -0.6(6)
C10 O4 C11 C12 178.7(3)
O5 C11 C12 C13 -165.2(4)
O4 C11 C12 C13 15.5(5)
O5 C11 C12 C17 18.4(6)
O4 C11 C12 C17 -160.9(3)
C17 C12 C13 C14 -0.1(6)
C11 C12 C13 C14 -176.4(4)
C12 C13 C14 C15 1.5(7)
C13 C14 C15 C16 -1.3(7)
C14 C15 C16 C17 -0.3(6)
C15 C16 C17 C12 1.7(6)
C13 C12 C17 C16 -1.5(6)
C11 C12 C17 C16 175.2(4)
C22 N2 C18 C19 -3.5(5)
Fe1 N2 C18 C19 -177.0(3)
C22 N2 C18 S1 172.6(3)
Fe1 N2 C18 S1 -0.9(3)
Fe1 S1 C18 N2 0.8(2)
Fe1 S1 C18 C19 176.6(3)
N2 C18 C19 C20 2.2(5)
S1 C18 C19 C20 -173.1(3)
C18 C19 C20 C21 0.2(6)
C19 C20 C21 C22 -1.4(6)
C18 N2 C22 C21 2.2(5)
Fe1 N2 C22 C21 172.5(3)
C20 C21 C22 N2 0.2(5)
